data_4124666
loop_
_publ_author_name
'Moore, W.J.'
'Pauling, L.'

_publ_section_title
;
 The crystal structures of the tetragonal monoxides of lead, tin,
 palladium, and platinum
;
_journal_name_full 'Journal of the American Chemical Society'
_journal_page_first 1392
_journal_page_last 1394
_journal_volume 63
_journal_year 1941
_chemical_formula_sum 'O Pb'
_chemical_name_systematic 'Pb O'
_space_group_IT_number 129
_symmetry_space_group_name_Hall 'P 4ab 2ab -1ab'
_symmetry_space_group_name_H-M 'P 4/n m m :1'
_cell_angle_alpha 90
_cell_angle_beta 90
_cell_angle_gamma 90
_cell_formula_units_Z 2
_cell_length_a 3.947
_cell_length_b 3.947
_cell_length_c 4.988
_cell_volume 77.707
_citation_journal_id_ASTM JACSAT
_cod_data_source_file Moore_JACSAT_1941_1443.cif
_cod_data_source_block O1Pb1
_cod_original_cell_volume 77.7071
_cod_original_sg_symbol_Hall '-P 4a 2a (x-1/4,y+1/4,z)'
_cod_original_formula_sum 'O1 Pb1'
_cod_database_code 4124666

loop_
_symmetry_equiv_pos_as_xyz
x,y,z
-y+1/2,x+1/2,z
-x,-y,z
y+1/2,-x+1/2,z
x+1/2,-y+1/2,-z
y,x,-z
-x+1/2,y+1/2,-z
-y,-x,-z
-x+1/2,-y+1/2,-z
y,-x,-z
x+1/2,y+1/2,-z
-y,x,-z
-x,y,z
-y+1/2,-x+1/2,z
x,-y,z
y+1/2,x+1/2,z

loop_
_atom_site_label
_atom_site_type_symbol
_atom_site_fract_x
_atom_site_fract_y
_atom_site_fract_z
_atom_site_occupancy
_atom_site_U_iso_or_equiv
O1 O-2 0 0 0 1 0.0
Pb1 Pb+2 0.5 0 0.2385 1 0.0
